data_4347638
loop_
_publ_author_name
'Cai, Zhong-Sheng'
'Bao, Song-Song'
'Wang, Xi-Zhang'
'Hu, Zheng'
'Zheng, Li-Min'

_publ_section_title
;
 Multiple-Step Humidity-Induced Single-Crystal to Single-Crystal
 Transformations of a Cobalt Phosphonate: Structural and Proton
 Conductivity Studies.
;
_journal_issue 7
_journal_name_full 'Inorganic chemistry'
_journal_page_first 3706
_journal_page_last 3712
_journal_paper_doi 10.1021/acs.inorgchem.6b00413
_journal_volume 55
_journal_year 2016
_chemical_formula_moiety '2(C9 H19 Co N O8 P2), H2 O'
_chemical_formula_sum 'C18 H40 Co2 N2 O17 P4'
_chemical_formula_weight 798.26
_space_group_crystal_system monoclinic
_space_group_IT_number 14
_space_group_name_Hall '-P 2ybc'
_space_group_name_H-M_alt 'P 1 21/c 1'
_atom_sites_solution_hydrogens mixed
_audit_creation_method SHELXL-2013
_cell_angle_alpha 90
_cell_angle_beta 114.182(4)
_cell_angle_gamma 90
_cell_formula_units_Z 2
_cell_length_a 16.261(5)
_cell_length_b 6.2566(19)
_cell_length_c 15.639(5)
_cell_measurement_reflns_used 2358
_cell_measurement_temperature 296(2)
_cell_measurement_theta_max 28.034
_cell_measurement_theta_min 2.351
_cell_volume 1451.5(8)
_computing_cell_refinement SMART
_computing_data_collection 'SMART (Bruker, 2000)'
_computing_data_reduction 'SAINT (Bruker, 2000)'
_computing_molecular_graphics SHELXTL
_computing_publication_material SHELXTL
_computing_structure_refinement 'SHELXL-2013 (Sheldrick, 2013)'
_computing_structure_solution 'SHELXTL (Bruker, 2000)'
_diffrn_ambient_temperature 296(2)
_diffrn_measured_fraction_theta_full 0.965
_diffrn_measured_fraction_theta_max 0.961
_diffrn_measurement_device_type 'Bruker APEX DUO'
_diffrn_radiation_type MoK\a
_diffrn_radiation_wavelength 0.71073
_diffrn_reflns_av_R_equivalents 0.0666
_diffrn_reflns_av_unetI/netI 0.0780
_diffrn_reflns_Laue_measured_fraction_full 0.965
_diffrn_reflns_Laue_measured_fraction_max 0.961
_diffrn_reflns_limit_h_max 20
_diffrn_reflns_limit_h_min -20
_diffrn_reflns_limit_k_max 3
_diffrn_reflns_limit_k_min -7
_diffrn_reflns_limit_l_max 18
_diffrn_reflns_limit_l_min -18
_diffrn_reflns_number 6933
_diffrn_reflns_point_group_measured_fraction_full 0.965
_diffrn_reflns_point_group_measured_fraction_max 0.961
_diffrn_reflns_theta_full 25.242
_diffrn_reflns_theta_max 25.999
_diffrn_reflns_theta_min 2.613
_exptl_absorpt_coefficient_mu 1.445
_exptl_absorpt_correction_T_max 0.893
_exptl_absorpt_correction_T_min 0.704
_exptl_absorpt_correction_type multi-scan
_exptl_absorpt_process_details 'SADABS(Bruker, 2000)'
_exptl_crystal_colour pink
_exptl_crystal_density_diffrn 1.826
_exptl_crystal_description rodlike
_exptl_crystal_F_000 824
_exptl_crystal_size_max 0.200
_exptl_crystal_size_mid 0.100
_exptl_crystal_size_min 0.080
_refine_diff_density_max 1.696
_refine_diff_density_min -1.903
_refine_diff_density_rms 0.199
_refine_ls_extinction_method none
_refine_ls_goodness_of_fit_ref 1.004
_refine_ls_hydrogen_treatment constr
_refine_ls_matrix_type full
_refine_ls_number_parameters 224
_refine_ls_number_reflns 2749
_refine_ls_number_restraints 187
_refine_ls_restrained_S_all 0.988
_refine_ls_R_factor_all 0.1192
_refine_ls_R_factor_gt 0.0952
_refine_ls_shift/su_max 0.006
_refine_ls_shift/su_mean 0.002
_refine_ls_structure_factor_coef Fsqd
_refine_ls_weighting_details 'w=1/[\s^2^(Fo^2^)+(0.1280P)^2^+25.8104P] where P=(Fo^2^+2Fc^2^)/3'
_refine_ls_weighting_scheme calc
_refine_ls_wR_factor_gt 0.2486
_refine_ls_wR_factor_ref 0.2666
_reflns_Friedel_coverage 0.000
_reflns_number_gt 2049
_reflns_number_total 2749
_reflns_threshold_expression 'I > 2\s(I)'
_cod_data_source_file ic6b00413_si_004.cif
_cod_data_source_block 3
_cod_original_cell_volume 1451.5(7)
_cod_original_sg_symbol_H-M 'P 21/c'
_cod_database_code 4347638
_shelx_space_group_comment
;
The symmetry employed for this shelxl refinement is uniquely defined
by the following loop, which should always be used as a source of
symmetry information in preference to the above space-group names.
They are only intended as comments.
;
_shelx_estimated_absorpt_t_min 0.761
_shelx_estimated_absorpt_t_max 0.893
_shelxl_version_number 2013-4

loop_
_space_group_symop_operation_xyz
'x, y, z'
'-x, y+1/2, -z+1/2'
'-x, -y, -z'
'x, -y-1/2, z-1/2'

loop_
_atom_site_label
_atom_site_type_symbol
_atom_site_fract_x
_atom_site_fract_y
_atom_site_fract_z
_atom_site_U_iso_or_equiv
_atom_site_adp_type
_atom_site_occupancy
_atom_site_site_symmetry_order
_atom_site_calc_flag
_atom_site_refinement_flags_posn
_atom_site_refinement_flags_adp
_atom_site_refinement_flags_occupancy
_atom_site_disorder_assembly
_atom_site_disorder_group
Co1 Co 0.37146(6) -0.00703(12) 1.09956(6) 0.0167(2) Uani 1 1 d . . . . .
P1 P 0.3462(3) -0.0478(6) 0.8893(2) 0.0223(9) Uani 0.488(4) 1 d D U P A 1
C1 C 0.2401(5) -0.0078(12) 0.8993(5) 0.0260(17) Uani 0.488(4) 1 d . . P A 1
H1A H 0.2009 0.0738 0.8452 0.031 Uiso 0.488(4) 1 calc R U P A 1
H1B H 0.2124 -0.1468 0.8955 0.031 Uiso 0.488(4) 1 calc R U P A 1
O1 O 0.4187(3) -0.0009(8) 0.9862(3) 0.0249(10) Uani 0.488(4) 1 d D U P A 1
O2 O 0.3598(7) -0.2715(12) 0.8617(6) 0.025(2) Uani 0.488(4) 1 d D U P A 1
H2C H 0.4015 -0.3284 0.9052 0.038 Uiso 0.488(4) 1 calc R U P A 1
O3 O 0.3454(7) 0.1182(14) 0.8201(6) 0.026(2) Uani 0.488(4) 1 d D U P A 1
P1' P 0.3446(3) 0.0498(6) 0.8848(2) 0.0225(9) Uani 0.512(4) 1 d D U P A 2
C1' C 0.2401(5) -0.0078(12) 0.8993(5) 0.0260(17) Uani 0.512(4) 1 d . . P A 2
H1'A H 0.1886 0.0416 0.8447 0.031 Uiso 0.512(4) 1 calc R U P A 2
H1'B H 0.2341 -0.1608 0.9050 0.031 Uiso 0.512(4) 1 calc R U P A 2
O1' O 0.4187(3) -0.0009(8) 0.9862(3) 0.0249(10) Uani 0.512(4) 1 d . U P A 2
O3' O 0.3390(7) -0.0984(14) 0.8078(6) 0.032(2) Uani 0.512(4) 1 d D U P A 2
O2' O 0.3570(7) 0.2795(12) 0.8630(7) 0.032(2) Uani 0.512(4) 1 d D U P A 2
H2'A H 0.4002 0.3311 0.9068 0.048 Uiso 0.512(4) 1 calc R U P A 2
P2 P 0.31510(12) 0.4641(2) 1.08103(12) 0.0181(4) Uani 1 1 d . U . . .
C2 C 0.2426(5) 0.3377(10) 0.9723(5) 0.0249(16) Uani 1 1 d . U . . .
H2A H 0.1818 0.3929 0.9522 0.030 Uiso 1 1 calc R U . . .
H2B H 0.2637 0.3708 0.9241 0.030 Uiso 1 1 calc R U . . .
C3 C 0.1658(5) 0.0316(11) 1.0079(5) 0.0241(16) Uani 1 1 d . . . . .
H3A H 0.1704 0.1079 1.0636 0.029 Uiso 1 1 calc R U . . .
H3B H 0.1738 -0.1191 1.0237 0.029 Uiso 1 1 calc R U . . .
C4 C 0.0714(5) 0.0624(13) 0.9336(6) 0.0317(16) Uani 1 1 d . U . . .
C5 C 0.0315(6) -0.0998(16) 0.8686(6) 0.0422(19) Uani 1 1 d . U . . .
H5A H 0.0635 -0.2246 0.8712 0.051 Uiso 1 1 calc R U . . .
C6 C -0.0566(7) -0.077(2) 0.7993(7) 0.058(2) Uani 1 1 d . U . . .
H6A H -0.0825 -0.1833 0.7549 0.069 Uiso 1 1 calc R U . . .
C7 C -0.1036(6) 0.106(2) 0.7984(7) 0.056(2) Uani 1 1 d . U . . .
H7A H -0.1621 0.1221 0.7531 0.068 Uiso 1 1 calc R U . . .
C8 C -0.0662(6) 0.2626(19) 0.8624(7) 0.055(2) Uani 1 1 d . U . . .
H8A H -0.0994 0.3844 0.8612 0.066 Uiso 1 1 calc R U . . .
C9 C 0.0222(5) 0.2422(16) 0.9303(6) 0.0418(18) Uani 1 1 d . U . . .
H9A H 0.0477 0.3514 0.9734 0.050 Uiso 1 1 calc R U . . .
N1 N 0.2420(4) 0.1014(9) 0.9847(4) 0.0192(13) Uani 1 1 d . . . . .
O4 O 0.3964(3) 0.3210(7) 1.1223(3) 0.0213(11) Uani 1 1 d . U . . .
O5 O 0.2582(4) 0.4637(8) 1.1414(4) 0.0331(12) Uani 1 1 d . U . . .
H5B H 0.2892 0.5090 1.1941 0.050 Uiso 1 1 calc R U . . .
O6 O 0.3330(4) 0.6848(7) 1.0596(4) 0.0294(12) Uani 1 1 d . U . . .
O1W O 0.4963(4) -0.0974(12) 1.1943(4) 0.0451(17) Uani 1 1 d . . . . .
H1WA H 0.4926 -0.1410 1.2441 0.068 Uiso 1 1 d R U . . .
H1WB H 0.5161 -0.1975 1.1712 0.068 Uiso 1 1 d R U . . .
H1WC H 0.5320 0.0087 1.2070 0.068 Uiso 1 1 d R U . . .
O2W O 0.3273(4) -0.0154(7) 1.2093(4) 0.0298(13) Uani 1 1 d . . . . .
H2WA H 0.3706 -0.0552 1.2596 0.045 Uiso 1 1 d R U . . .
H2WB H 0.3100 0.1086 1.2169 0.045 Uiso 1 1 d R U . . .
H2WC H 0.2838 -0.1028 1.1955 0.045 Uiso 1 1 d R U . . .
O3W O 0.5000 0.0000 0.5000 0.058(3) Uani 1 2 d S . P . .
H3WA H 0.5560 0.0126 0.5134 0.087 Uiso 0.5 1 d R U P . .
H3WC H 0.4717 0.1041 0.4657 0.087 Uiso 0.5 1 d R U P . .

loop_
_atom_site_aniso_label
_atom_site_aniso_U_11
_atom_site_aniso_U_22
_atom_site_aniso_U_33
_atom_site_aniso_U_23
_atom_site_aniso_U_13
_atom_site_aniso_U_12
Co1 0.0302(4) 0.0022(4) 0.0151(4) -0.0007(3) 0.0065(3) -0.0012(3)
P1 0.0342(17) 0.0141(17) 0.0159(15) -0.0077(13) 0.0074(12) -0.0032(15)
C1 0.030(3) 0.030(4) 0.016(3) -0.007(3) 0.008(2) -0.004(3)
O1 0.034(2) 0.027(2) 0.0144(18) 0.0015(16) 0.0104(15) 0.0013(18)
O2 0.042(5) 0.016(4) 0.021(4) -0.004(3) 0.016(3) 0.002(4)
O3 0.036(4) 0.021(4) 0.018(4) -0.002(3) 0.008(3) 0.005(4)
P1' 0.0366(17) 0.0178(17) 0.0124(14) -0.0058(13) 0.0093(12) -0.0046(15)
C1' 0.030(3) 0.030(4) 0.016(3) -0.007(3) 0.008(2) -0.004(3)
O1' 0.034(2) 0.027(2) 0.0144(18) 0.0015(16) 0.0104(15) 0.0013(18)
O3' 0.046(5) 0.022(4) 0.020(4) -0.006(3) 0.005(4) 0.006(4)
O2' 0.048(5) 0.022(4) 0.026(4) 0.003(4) 0.016(4) -0.007(4)
P2 0.0321(8) 0.0048(6) 0.0161(7) 0.0000(6) 0.0086(6) -0.0016(6)
C2 0.042(3) 0.011(3) 0.014(3) 0.006(2) 0.004(2) -0.008(3)
C3 0.033(3) 0.014(3) 0.028(3) 0.002(3) 0.015(2) -0.002(3)
C4 0.034(3) 0.025(3) 0.040(3) 0.011(3) 0.019(2) -0.001(3)
C5 0.042(3) 0.043(4) 0.037(4) 0.001(3) 0.012(3) -0.009(3)
C6 0.043(4) 0.075(4) 0.046(4) -0.001(4) 0.008(3) -0.014(4)
C7 0.036(4) 0.085(5) 0.043(4) 0.017(4) 0.010(3) -0.003(4)
C8 0.043(3) 0.068(4) 0.052(4) 0.017(4) 0.018(3) 0.015(4)
C9 0.040(3) 0.048(4) 0.043(3) 0.007(3) 0.023(3) 0.011(3)
N1 0.027(3) 0.013(3) 0.013(3) -0.003(2) 0.004(2) -0.003(2)
O4 0.034(2) 0.0080(19) 0.015(2) -0.0051(16) 0.0033(17) -0.0010(18)
O5 0.046(3) 0.027(3) 0.032(2) 0.006(2) 0.0220(18) 0.007(2)
O6 0.050(3) 0.006(2) 0.029(2) 0.0009(18) 0.013(2) -0.0046(19)
O1W 0.036(3) 0.067(4) 0.025(3) 0.017(3) 0.005(2) 0.011(3)
O2W 0.048(3) 0.012(2) 0.027(3) 0.0012(19) 0.014(2) -0.004(2)
O3W 0.060(5) 0.040(5) 0.071(7) -0.002(5) 0.023(5) 0.006(4)

loop_
_atom_type_symbol
_atom_type_description
_atom_type_scat_dispersion_real
_atom_type_scat_dispersion_imag
_atom_type_scat_source
C C 0.0033 0.0016 'International Tables Vol C Tables 4.2.6.8 and 6.1.1.4'
H H 0.0000 0.0000 'International Tables Vol C Tables 4.2.6.8 and 6.1.1.4'
N N 0.0061 0.0033 'International Tables Vol C Tables 4.2.6.8 and 6.1.1.4'
O O 0.0106 0.0060 'International Tables Vol C Tables 4.2.6.8 and 6.1.1.4'
P P 0.1023 0.0942 'International Tables Vol C Tables 4.2.6.8 and 6.1.1.4'
Co Co 0.3494 0.9721 'International Tables Vol C Tables 4.2.6.8 and 6.1.1.4'

loop_
_geom_angle_atom_site_label_1
_geom_angle_atom_site_label_2
_geom_angle_atom_site_label_3
_geom_angle
_geom_angle_site_symmetry_1
_geom_angle_site_symmetry_3
O1W Co1 O6 92.8(3) . 1_545
O1W Co1 O4 94.7(2) . .
O6 Co1 O4 171.89(18) 1_545 .
O1W Co1 O2W 88.4(2) . .
O6 Co1 O2W 93.6(2) 1_545 .
O4 Co1 O2W 89.59(19) . .
O1W Co1 O1 91.0(2) . .
O6 Co1 O1 86.2(2) 1_545 .
O4 Co1 O1 90.71(19) . .
O2W Co1 O1 179.34(19) . .
O1W Co1 N1 173.5(2) . .
O6 Co1 N1 88.4(2) 1_545 .
O4 Co1 N1 83.81(19) . .
O2W Co1 N1 98.0(2) . .
O1 Co1 N1 82.7(2) . .
O3 P1 O2 113.3(6) . .
O3 P1 O1 111.2(4) . .
O2 P1 O1 108.7(5) . .
O3 P1 C1 103.9(5) . .
O2 P1 C1 114.1(5) . .
O1 P1 C1 105.3(4) . .
N1 C1 P1 118.1(5) . .
N1 C1 H1A 107.8 . .
P1 C1 H1A 107.8 . .
N1 C1 H1B 107.8 . .
P1 C1 H1B 107.8 . .
H1A C1 H1B 107.1 . .
P1 O1 Co1 114.6(3) . .
P1 O2 H2C 109.5 . .
O3' P1' O2' 112.2(6) . .
P1' O2' H2'A 109.5 . .
O6 P2 O4 115.6(3) . .
O6 P2 O5 111.0(3) . .
O4 P2 O5 111.8(3) . .
O6 P2 C2 108.0(3) . .
O4 P2 C2 105.3(3) . .
O5 P2 C2 104.3(4) . .
N1 C2 P2 110.3(4) . .
N1 C2 H2A 109.6 . .
P2 C2 H2A 109.6 . .
N1 C2 H2B 109.6 . .
P2 C2 H2B 109.6 . .
H2A C2 H2B 108.1 . .
N1 C3 C4 117.4(6) . .
N1 C3 H3A 108.0 . .
C4 C3 H3A 108.0 . .
N1 C3 H3B 108.0 . .
C4 C3 H3B 108.0 . .
H3A C3 H3B 107.2 . .
C9 C4 C5 118.8(8) . .
C9 C4 C3 121.8(7) . .
C5 C4 C3 119.4(7) . .
C4 C5 C6 120.7(10) . .
C4 C5 H5A 119.7 . .
C6 C5 H5A 119.7 . .
C7 C6 C5 118.8(10) . .
C7 C6 H6A 120.6 . .
C5 C6 H6A 120.6 . .
C8 C7 C6 121.0(9) . .
C8 C7 H7A 119.5 . .
C6 C7 H7A 119.5 . .
C7 C8 C9 120.3(10) . .
C7 C8 H8A 119.8 . .
C9 C8 H8A 119.8 . .
C4 C9 C8 120.4(9) . .
C4 C9 H9A 119.8 . .
C8 C9 H9A 119.8 . .
C1 N1 C3 111.7(5) . .
C1 N1 C2 109.7(5) . .
C3 N1 C2 111.8(6) . .
C1 N1 Co1 104.3(4) . .
C3 N1 Co1 108.5(4) . .
C2 N1 Co1 110.5(4) . .
P2 O4 Co1 115.8(3) . .
P2 O5 H5B 109.5 . .
P2 O6 Co1 151.1(4) . 1_565
Co1 O1W H1WA 109.4 . .
Co1 O1W H1WB 109.5 . .
H1WA O1W H1WB 109.5 . .
Co1 O1W H1WC 109.5 . .
H1WA O1W H1WC 109.5 . .
H1WB O1W H1WC 109.5 . .
Co1 O2W H2WA 109.4 . .
Co1 O2W H2WB 109.4 . .
H2WA O2W H2WB 109.5 . .
Co1 O2W H2WC 109.6 . .
H2WA O2W H2WC 109.5 . .
H2WB O2W H2WC 109.5 . .
H3WA O3W H3WC 109.5 . .

loop_
_geom_bond_atom_site_label_1
_geom_bond_atom_site_label_2
_geom_bond_distance
_geom_bond_site_symmetry_2
Co1 O1W 2.042(5) .
Co1 O6 2.044(5) 1_545
Co1 O4 2.094(4) .
Co1 O2W 2.115(6) .
Co1 O1 2.202(5) .
Co1 N1 2.241(5) .
P1 O3 1.496(8) .
P1 O2 1.507(8) .
P1 O1 1.519(6) .
P1 C1 1.813(9) .
C1 N1 1.489(9) .
C1 H1A 0.9700 .
C1 H1B 0.9700 .
O2 H2C 0.8200 .
P1' O3' 1.493(8) .
P1' O2' 1.510(8) .
O2' H2'A 0.8200 .
P2 O6 1.479(5) .
P2 O4 1.505(5) .
P2 O5 1.569(6) .
P2 C2 1.807(7) .
C2 N1 1.492(8) .
C2 H2A 0.9700 .
C2 H2B 0.9700 .
C3 N1 1.491(9) .
C3 C4 1.511(10) .
C3 H3A 0.9700 .
C3 H3B 0.9700 .
C4 C9 1.369(12) .
C4 C5 1.393(12) .
C5 C6 1.406(13) .
C5 H5A 0.9300 .
C6 C7 1.370(17) .
C6 H6A 0.9300 .
C7 C8 1.356(16) .
C7 H7A 0.9300 .
C8 C9 1.400(12) .
C8 H8A 0.9300 .
C9 H9A 0.9300 .
O5 H5B 0.8200 .
O6 Co1 2.044(5) 1_565
O1W H1WA 0.8499 .
O1W H1WB 0.8502 .
O1W H1WC 0.8500 .
O2W H2WA 0.8500 .
O2W H2WB 0.8499 .
O2W H2WC 0.8500 .
O3W H3WA 0.8500 .
O3W H3WC 0.8500 .

loop_
_geom_hbond_atom_site_label_D
_geom_hbond_atom_site_label_H
_geom_hbond_atom_site_label_A
_geom_hbond_distance_DH
_geom_hbond_distance_HA
_geom_hbond_distance_DA
_geom_hbond_angle_DHA
_geom_hbond_site_symmetry_A
O3W H3WC O2' 0.85 2.03 2.796(9) 149.1 4_565
O3W H3WA O2' 0.85 2.37 2.796(9) 111.4 2_646
O3W H3WA O2 0.85 2.31 2.808(9) 117.9 2_656
O2W H2WB O5 0.85 2.49 3.224(7) 144.4 .
O2W H2WB O2' 0.85 2.21 2.690(10) 116.1 4_566
O2W H2WB O3 0.85 2.26 2.974(10) 142.1 4_566
O2W H2WA O3' 0.85 2.42 2.830(10) 110.5 4_556
O2W H2WA O2 0.85 2.00 2.589(10) 126.1 4_556
O1W H1WC O3' 0.85 2.27 2.958(13) 137.7 3_657
O1W H1WB O2' 0.85 2.39 3.089(13) 140.0 3_657
O1W H1WB O3 0.85 2.26 2.678(12) 110.8 3_657
O1W H1WA O4 0.85 2.14 2.727(7) 125.7 2_647
O5 H5B O3' 0.82 1.72 2.531(10) 170.9 4_566
O5 H5B O3 0.82 1.97 2.614(10) 135.0 4_566
C2 H2B O2' 0.97 2.18 3.022(14) 145.0 .
O2 H2C O3W 0.82 1.99 2.808(9) 172.4 2_646

loop_
_geom_torsion_atom_site_label_1
_geom_torsion_atom_site_label_2
_geom_torsion_atom_site_label_3
_geom_torsion_atom_site_label_4
_geom_torsion
_geom_torsion_site_symmetry_4
O3 P1 C1 N1 -104.1(6) .
O2 P1 C1 N1 132.0(6) .
O1 P1 C1 N1 12.9(7) .
O3 P1 O1 Co1 129.7(5) .
O2 P1 O1 Co1 -104.9(5) .
C1 P1 O1 Co1 17.8(4) .
O6 P2 C2 N1 164.8(5) .
O4 P2 C2 N1 40.7(6) .
O5 P2 C2 N1 -77.1(6) .
N1 C3 C4 C9 -92.9(9) .
N1 C3 C4 C5 89.7(9) .
C9 C4 C5 C6 1.9(14) .
C3 C4 C5 C6 179.3(9) .
C4 C5 C6 C7 -1.9(16) .
C5 C6 C7 C8 0.5(17) .
C6 C7 C8 C9 0.9(17) .
C5 C4 C9 C8 -0.5(13) .
C3 C4 C9 C8 -177.9(8) .
C7 C8 C9 C4 -0.9(15) .
P1 C1 N1 C3 -151.6(5) .
P1 C1 N1 C2 83.8(7) .
P1 C1 N1 Co1 -34.6(6) .
C4 C3 N1 C1 -57.7(8) .
C4 C3 N1 C2 65.7(8) .
C4 C3 N1 Co1 -172.1(5) .
P2 C2 N1 C1 -141.7(5) .
P2 C2 N1 C3 93.8(6) .
P2 C2 N1 Co1 -27.2(6) .
O6 P2 O4 Co1 -154.3(3) .
O5 P2 O4 Co1 77.4(4) .
C2 P2 O4 Co1 -35.2(4) .
O4 P2 O6 Co1 -82.9(8) 1_565
O5 P2 O6 Co1 45.8(8) 1_565
C2 P2 O6 Co1 159.5(7) 1_565
